data_2217017
loop_
_publ_author_name
'B. Thimme Gowda'
'Ingrid Svoboda'
'Sabine Foro'
'Helmut Paulus'
'Hartmut Fuess'

_publ_section_title
;
 2,2-Dichloro-<i>N</i>-(3,5-dimethylphenyl)acetamide
;
_journal_coeditor_code DN2290
_journal_issue 1
_journal_name_full 'Acta Crystallographica Section E'
_journal_page_first o209
_journal_page_last o209
_journal_paper_doi 10.1107/S1600536807064914
_journal_volume 64
_journal_year 2008
_chemical_formula_iupac 'C10 H11 Cl2 N O'
_chemical_formula_moiety 'C10 H11 Cl2 N O'
_chemical_formula_sum 'C10 H11 Cl2 N O'
_chemical_formula_weight 232.10
_chemical_name_systematic
;
2,2-Dichloro-<i>N</i>-(3,5-dimethylphenyl)acetamide
;
_space_group_IT_number 14
_symmetry_cell_setting monoclinic
_symmetry_space_group_name_Hall '-P 2ybc'
_symmetry_space_group_name_H-M 'P 1 21/c 1'
_atom_sites_solution_hydrogens geom
_atom_sites_solution_primary direct
_atom_sites_solution_secondary difmap
_audit_creation_method SHELXL-97
_cell_angle_alpha 90.00
_cell_angle_beta 110.99(2)
_cell_angle_gamma 90.00
_cell_formula_units_Z 4
_cell_length_a 11.412(4)
_cell_length_b 10.570(4)
_cell_length_c 9.163(3)
_cell_measurement_reflns_used 44
_cell_measurement_temperature 297(2)
_cell_measurement_theta_max 19.70
_cell_measurement_theta_min 17.55
_cell_volume 1031.9(6)
_computing_cell_refinement 'STADI4 (Stoe & Cie, 1987)'
_computing_data_collection 'STADI4 (Stoe & Cie, 1987)'
_computing_data_reduction 'REDU4 (Stoe & Cie, 1987)'
_computing_molecular_graphics
;
ORTEPIII (Burnett & Johnson, 1996), ORTEP-3 for Windows (Farrugia,
1997)
and Platon (Spek, 2003)
;
_computing_publication_material 'SHELXL97 (Sheldrick, 1997)'
_computing_structure_refinement 'SHELXL97 (Sheldrick, 1997)'
_computing_structure_solution 'SHELXS97 (Sheldrick, 1997)'
_diffrn_ambient_temperature 297(2)
_diffrn_measured_fraction_theta_full 0.999
_diffrn_measured_fraction_theta_max 0.999
_diffrn_measurement_device 'Stoe STADI-4 four-circle diffractometer'
_diffrn_measurement_method 'Profile fitted scans 2\q/\w=1/1'
_diffrn_radiation_monochromator graphite
_diffrn_radiation_source 'fine-focus sealed tube'
_diffrn_radiation_type MoK\a
_diffrn_radiation_wavelength 0.71073
_diffrn_reflns_av_R_equivalents 0.0000
_diffrn_reflns_av_sigmaI/netI 0.0194
_diffrn_reflns_limit_h_max 12
_diffrn_reflns_limit_h_min -13
_diffrn_reflns_limit_k_max 12
_diffrn_reflns_limit_k_min 0
_diffrn_reflns_limit_l_max 10
_diffrn_reflns_limit_l_min 0
_diffrn_reflns_number 1825
_diffrn_reflns_theta_full 25.02
_diffrn_reflns_theta_max 25.02
_diffrn_reflns_theta_min 1.91
_diffrn_standards_decay_% 1
_diffrn_standards_interval_time 120
_diffrn_standards_number 3
_exptl_absorpt_coefficient_mu 0.593
_exptl_absorpt_correction_T_max 0.927
_exptl_absorpt_correction_T_min 0.873
_exptl_absorpt_correction_type numerical
_exptl_absorpt_process_details '(North <i>et al.</i>,  1968)'
_exptl_crystal_colour 'light yellow'
_exptl_crystal_density_diffrn 1.494
_exptl_crystal_density_method 'not measured'
_exptl_crystal_description prism
_exptl_crystal_F_000 480
_exptl_crystal_size_max 0.80
_exptl_crystal_size_mid 0.26
_exptl_crystal_size_min 0.13
_refine_diff_density_max 0.616
_refine_diff_density_min -0.485
_refine_ls_extinction_method none
_refine_ls_goodness_of_fit_ref 1.070
_refine_ls_hydrogen_treatment mixed
_refine_ls_matrix_type full
_refine_ls_number_parameters 133
_refine_ls_number_reflns 1825
_refine_ls_number_restraints 0
_refine_ls_restrained_S_all 1.070
_refine_ls_R_factor_all 0.0715
_refine_ls_R_factor_gt 0.0588
_refine_ls_shift/su_max 0.015
_refine_ls_shift/su_mean 0.000
_refine_ls_structure_factor_coef Fsqd
_refine_ls_weighting_details 'calc w=1/[\s^2^(Fo^2^)+(0.0889P)^2^+0.8161P] where P=(Fo^2^+2Fc^2^)/3'
_refine_ls_weighting_scheme calc
_refine_ls_wR_factor_gt 0.1631
_refine_ls_wR_factor_ref 0.1787
_reflns_number_gt 1445
_reflns_number_total 1825
_reflns_threshold_expression >2sigma(I)
_cod_data_source_file dn2290.cif
_cod_data_source_block I
_cod_depositor_comments
;
The following automatic conversions were performed:
'_symmetry_cell_setting' value 'Monoclinic' changed to 'monoclinic'
according to '/home/saulius/struct/CIF-dictionaries/cif_core.dic'
dictionary named 'cif_core.dic' version 2.4.1 from 2010-06-29.

Automatic conversion script
Id: cif_fix_enum 1527 2010-12-29 10:47:43Z saulius 

The following automatic conversions were performed:

'_symmetry_cell_setting' value 'Monoclinic' changed to 'monoclinic'
according to /home/saulius/struct/CIF-dictionaries/cif_core.dic
dictionary named 'cif_core.dic' version 2.4.1 from 2010-06-29.

Automatic conversion script
Id: cif_fix_values 1715 2011-07-08 13:25:40Z adriana 
;
_cod_original_sg_symbol_H-M 'P 21/c'
_cod_database_code 2217017
_cod_database_fobs_code 2217017

loop_
_symmetry_equiv_pos_as_xyz
'x, y, z'
'-x, y+1/2, -z+1/2'
'-x, -y, -z'
'x, -y-1/2, z-1/2'

loop_
_atom_site_type_symbol
_atom_site_label
_atom_site_fract_x
_atom_site_fract_y
_atom_site_fract_z
_atom_site_U_iso_or_equiv
_atom_site_adp_type
_atom_site_calc_flag
_atom_site_refinement_flags
_atom_site_occupancy
Cl Cl1 -0.00025(11) 0.11758(11) 0.14291(16) 0.0946(5) Uani d . 1
Cl Cl2 0.03634(11) 0.35402(11) 0.07162(15) 0.0921(5) Uani d . 1
C C3 0.0997(3) 0.2384(3) 0.2002(4) 0.0532(8) Uani d . 1
H H3 0.1084 0.2653 0.3059 0.064 Uiso calc R 1
C C4 0.2273(3) 0.2054(3) 0.1930(3) 0.0471(7) Uani d . 1
O O5 0.2424(2) 0.1976(3) 0.0688(2) 0.0668(7) Uani d . 1
N N6 0.3146(2) 0.1846(2) 0.3333(3) 0.0460(6) Uani d . 1
H H6N 0.300(3) 0.199(3) 0.408(4) 0.055 Uiso d . 1
C C7 0.4409(3) 0.1498(3) 0.3696(3) 0.0442(7) Uani d . 1
C C8 0.4852(3) 0.1039(3) 0.2593(4) 0.0522(8) Uani d . 1
H H8 0.4318 0.0955 0.1558 0.063 Uiso calc R 1
C C9 0.6106(3) 0.0702(3) 0.3040(4) 0.0580(8) Uani d . 1
C C10 0.6875(3) 0.0818(3) 0.4575(4) 0.0602(9) Uani d . 1
H H10 0.7713 0.0583 0.4866 0.072 Uiso calc R 1
C C11 0.6444(3) 0.1270(3) 0.5694(4) 0.0574(8) Uani d . 1
C C12 0.5203(3) 0.1600(3) 0.5236(4) 0.0511(8) Uani d . 1
H H12 0.4889 0.1899 0.5977 0.061 Uiso calc R 1
C C13 0.6583(4) 0.0221(5) 0.1825(5) 0.0855(13) Uani d . 1
H H13A 0.6346 0.0795 0.0956 0.120 Uiso calc R 1
H H13B 0.6229 -0.0598 0.1476 0.120 Uiso calc R 1
H H13C 0.7481 0.0155 0.2262 0.120 Uiso calc R 1
C C14 0.7311(4) 0.1379(4) 0.7388(5) 0.0799(12) Uani d . 1
H H14A 0.8149 0.1555 0.7434 0.112 Uiso calc PR 0.46(5)
H H14B 0.7304 0.0598 0.7920 0.112 Uiso calc PR 0.46(5)
H H14C 0.7029 0.2053 0.7883 0.112 Uiso calc PR 0.46(5)
H H14D 0.6839 0.1250 0.8057 0.112 Uiso calc PR 0.54(5)
H H14E 0.7684 0.2206 0.7571 0.112 Uiso calc PR 0.54(5)
H H14F 0.7959 0.0751 0.7609 0.112 Uiso calc PR 0.54(5)

loop_
_atom_site_aniso_label
_atom_site_aniso_U_11
_atom_site_aniso_U_22
_atom_site_aniso_U_33
_atom_site_aniso_U_12
_atom_site_aniso_U_13
_atom_site_aniso_U_23
Cl1 0.0748(8) 0.0835(8) 0.1257(11) -0.0243(5) 0.0362(7) -0.0154(6)
Cl2 0.0778(8) 0.0821(8) 0.1134(9) 0.0310(6) 0.0306(6) 0.0280(6)
C3 0.0472(16) 0.0593(19) 0.0507(16) 0.0001(14) 0.0146(13) -0.0023(14)
C4 0.0502(17) 0.0486(16) 0.0425(15) 0.0020(13) 0.0165(13) 0.0035(12)
O5 0.0634(15) 0.0949(19) 0.0436(12) 0.0195(13) 0.0211(10) 0.0148(12)
N6 0.0494(14) 0.0508(14) 0.0388(13) 0.0056(11) 0.0171(11) 0.0011(11)
C7 0.0463(16) 0.0370(14) 0.0482(16) 0.0021(11) 0.0156(13) 0.0052(11)
C8 0.0566(19) 0.0501(16) 0.0490(16) 0.0047(14) 0.0176(14) 0.0033(13)
C9 0.0567(19) 0.0496(17) 0.070(2) 0.0057(14) 0.0258(17) 0.0038(15)
C10 0.0480(18) 0.0505(17) 0.076(2) 0.0062(14) 0.0153(16) 0.0040(16)
C11 0.0530(19) 0.0431(16) 0.065(2) -0.0012(13) 0.0074(16) 0.0028(14)
C12 0.0547(19) 0.0457(16) 0.0479(16) 0.0013(14) 0.0123(14) -0.0001(13)
C13 0.080(3) 0.096(3) 0.089(3) 0.027(2) 0.041(2) -0.001(2)
C14 0.065(2) 0.072(2) 0.074(2) 0.0028(19) -0.0092(19) -0.0078(19)

loop_
_atom_type_symbol
_atom_type_description
_atom_type_scat_dispersion_real
_atom_type_scat_dispersion_imag
_atom_type_scat_source
C C 0.0033 0.0016 'International Tables Vol C Tables 4.2.6.8 and 6.1.1.4'
H H 0.0000 0.0000 'International Tables Vol C Tables 4.2.6.8 and 6.1.1.4'
Cl Cl 0.1484 0.1585 'International Tables Vol C Tables 4.2.6.8 and 6.1.1.4'
N N 0.0061 0.0033 'International Tables Vol C Tables 4.2.6.8 and 6.1.1.4'
O O 0.0106 0.0060 'International Tables Vol C Tables 4.2.6.8 and 6.1.1.4'

loop_
_geom_angle_atom_site_label_1
_geom_angle_atom_site_label_2
_geom_angle_atom_site_label_3
_geom_angle
C4 C3 Cl1 111.6(2)
C4 C3 Cl2 108.4(2)
Cl1 C3 Cl2 105.31(18)
C4 C3 H3 110.5
Cl1 C3 H3 110.5
Cl2 C3 H3 110.5
O5 C4 N6 125.8(3)
O5 C4 C3 121.0(3)
N6 C4 C3 113.1(3)
C4 N6 C7 128.3(3)
C4 N6 H6N 120(3)
C7 N6 H6N 112(3)
C8 C7 C12 120.1(3)
C8 C7 N6 122.4(3)
C12 C7 N6 117.6(3)
C7 C8 C9 119.2(3)
C7 C8 H8 120.4
C9 C8 H8 120.4
C10 C9 C8 119.6(3)
C10 C9 C13 121.7(3)
C8 C9 C13 118.7(3)
C9 C10 C11 121.9(3)
C9 C10 H10 119.0
C11 C10 H10 119.0
C12 C11 C10 117.9(3)
C12 C11 C14 121.2(4)
C10 C11 C14 121.0(3)
C11 C12 C7 121.4(3)
C11 C12 H12 119.3
C7 C12 H12 119.3
C9 C13 H13A 109.5
C9 C13 H13B 109.5
H13A C13 H13B 109.5
C9 C13 H13C 109.5
H13A C13 H13C 109.5
H13B C13 H13C 109.5
C11 C14 H14A 109.5
C11 C14 H14B 109.5
H14A C14 H14B 109.5
C11 C14 H14C 109.5
H14A C14 H14C 109.5
H14B C14 H14C 109.5
C11 C14 H14D 109.5
H14A C14 H14D 141.1
H14B C14 H14D 56.3
H14C C14 H14D 56.3
C11 C14 H14E 109.5
H14A C14 H14E 56.3
H14B C14 H14E 141.1
H14C C14 H14E 56.3
H14D C14 H14E 109.5
C11 C14 H14F 109.5
H14A C14 H14F 56.3
H14B C14 H14F 56.3
H14C C14 H14F 141.1
H14D C14 H14F 109.5
H14E C14 H14F 109.5

loop_
_geom_bond_atom_site_label_1
_geom_bond_atom_site_label_2
_geom_bond_distance
Cl1 C3 1.667(3)
Cl2 C3 1.671(3)
C3 C4 1.522(4)
C3 H3 0.9800
C4 O5 1.213(4)
C4 N6 1.333(4)
N6 C7 1.407(4)
N6 H6N 0.78(4)
C7 C8 1.370(4)
C7 C12 1.381(4)
C8 C9 1.387(5)
C8 H8 0.9300
C9 C10 1.370(5)
C9 C13 1.493(5)
C10 C11 1.372(5)
C10 H10 0.9300
C11 C12 1.371(5)
C11 C14 1.518(5)
C12 H12 0.9300
C13 H13A 0.9600
C13 H13B 0.9600
C13 H13C 0.9600
C14 H14A 0.9600
C14 H14B 0.9600
C14 H14C 0.9600
C14 H14D 0.9600
C14 H14E 0.9600
C14 H14F 0.9600

loop_
_geom_hbond_atom_site_label_D
_geom_hbond_atom_site_label_H
_geom_hbond_atom_site_label_A
_geom_hbond_site_symmetry_A
_geom_hbond_distance_DH
_geom_hbond_distance_HA
_geom_hbond_distance_DA
_geom_hbond_angle_DHA
N6 H6N O5 4_566 0.78(4) 2.12(4) 2.857(4) 159(4)
C3 H3 O5 4_566 0.98 2.38 3.252(4) 148.2

loop_
_geom_torsion_atom_site_label_1
_geom_torsion_atom_site_label_2
_geom_torsion_atom_site_label_3
_geom_torsion_atom_site_label_4
_geom_torsion
Cl1 C3 C4 O5 73.5(4)
Cl2 C3 C4 O5 -42.1(4)
Cl1 C3 C4 N6 -105.2(3)
Cl2 C3 C4 N6 139.3(2)
O5 C4 N6 C7 0.0(5)
C3 C4 N6 C7 178.5(3)
C4 N6 C7 C8 -15.4(5)
C4 N6 C7 C12 166.3(3)
C12 C7 C8 C9 -1.1(5)
N6 C7 C8 C9 -179.3(3)
C7 C8 C9 C10 0.8(5)
C7 C8 C9 C13 -179.2(3)
C8 C9 C10 C11 -0.6(5)
C13 C9 C10 C11 179.4(4)
C9 C10 C11 C12 0.5(5)
C9 C10 C11 C14 179.5(3)
C10 C11 C12 C7 -0.8(5)
C14 C11 C12 C7 -179.8(3)
C8 C7 C12 C11 1.1(5)
N6 C7 C12 C11 179.4(3)
